data_2101620
loop_
_publ_author_name
'Kirik, S. D.'
'Solovyov, L. A.'
'Blokhin, A. I.'
'Yakimov, I. S.'
'Blokhina, M. L.'

_publ_section_title
;
 Structures and isomerization in diamminedichloropalladium(II)
;
_journal_issue 6
_journal_name_full 'Acta Crystallographica Section B'
_journal_page_first 909
_journal_page_last 916
_journal_paper_doi 10.1107/S0108768196005988
_journal_volume 52
_journal_year 1996
_chemical_formula_iupac '[Pd Cl2 (N H3 )2 ]'
_chemical_formula_moiety '[Pd Cl2 (N H3 )2 ]'
_chemical_formula_sum 'Cl2 H6 N2 Pd'
_chemical_formula_weight 211.39
_chemical_name_systematic 'beta-trans-diammine dichloro palladiun(II)'
_space_group_IT_number 61
_symmetry_cell_setting orthorhombic
_symmetry_space_group_name_Hall '-P 2ac 2ab'
_symmetry_space_group_name_H-M 'P b c a'
_atom_type_scat_source 'DBW3.2S (Wiles & Young, 1981)'
_cell_angle_alpha 90.0
_cell_angle_beta 90.0
_cell_angle_gamma 90.0
_cell_formula_units_Z 4
_cell_length_a 8.1540(2)
_cell_length_b 8.1482(2)
_cell_length_c 7.79450(10)
_cell_measurement_reflns_used 40
_cell_measurement_temperature 293
_cell_measurement_theta_max 75
_cell_measurement_theta_min 18
_cell_volume 517.870(19)
_diffrn_measurement_device DRON-4
_diffrn_measurement_method \q--2\q
_diffrn_radiation_type 'Cu K\a'
_diffrn_radiation_wavelength 1.5418
_diffrn_reflns_number 135
_exptl_absorpt_coefficient_mu 37.098
_exptl_crystal_density_diffrn 2.711
_exptl_crystal_density_meas ?
_refine_ls_goodness_of_fit_obs 1.81
_refine_ls_hydrogen_treatment noref
_refine_ls_number_parameters 32
_refine_ls_number_reflns 135
_refine_ls_R_factor_obs 0.111
_refine_ls_weighting_details 'w = 1/Y'
_refine_ls_weighting_scheme calc
_refine_ls_wR_factor_obs 0.109
_cod_data_source_file ab0347.cif
_cod_data_source_block btrans
_cod_depositor_comments
;
The following automatic conversions were performed:

'_refine_ls_weighting_scheme' value '1/Y' was changed to 'calc'. New
tag '_refine_ls_weighting_details' was created. The value of the new
tag was set to 'w = 1/Y'.

Automatic conversion script
Id: cif_fix_values 3143 2015-03-26 13:38:13Z robertas 
;
_cod_original_cell_volume 517.87
_cod_original_formula_sum 'H6 Cl2 N2 Pd'
_cod_database_code 2101620

loop_
_symmetry_equiv_pos_as_xyz
+x,+y,+z
1/2+x,1/2-y,-z
-x,1/2+y,1/2-z
1/2-x,-y,1/2+z
-x,-y,-z
1/2-x,1/2+y,z
x,1/2-y,1/2+z
1/2+x,y,1/2-z

loop_
_atom_site_label
_atom_site_fract_x
_atom_site_fract_y
_atom_site_fract_z
_atom_site_U_iso_or_equiv
_atom_site_occupancy
_atom_site_type_symbol
_atom_site_attached_hydrogens
Pd 0.0 0.0 0.0 0.89(8) 1 Pd 0
N 0.026(3) 0.021(3) 0.2530(10) 1.9(5) 1 N 3
Cl 0.1960(10) 0.2100(10) -0.0110(10) 2.0(2) 0.710(10) Cl 0
Cl(1) -0.2100(10) 0.1960(10) 0.0110(10) 2.0(3) 0.290(10) Cl 0

loop_
_geom_angle_atom_site_label_1
_geom_angle_atom_site_label_2
_geom_angle_atom_site_label_3
_geom_angle
_geom_angle_publ_flag
Cl Pd N 84.0(10) yes

loop_
_geom_bond_atom_site_label_1
_geom_bond_atom_site_label_2
_geom_bond_site_symmetry_1
_geom_bond_site_symmetry_2
_geom_bond_distance
_geom_bond_publ_flag
Pd Cl . . 2.350(10) yes
Pd N . . 1.99(2) yes
Pd Cl 6_555 . 3.420(10) yes
N Cl . 7_555 3.18(4) yes
N Cl . 4_555 3.47(4) yes
